data_7239124
loop_
_publ_author_name
'Liu, Zhu-Jun'
'Yao, Shuang'
'Zhang, Zhi-Ming'
'Wang, En-Bo'

_publ_section_title
;
 A polyoxometalate-based ionic crystal assembly from a heterometallic
 cluster and polyoxoanions with visible-light catalytic activity
;
_journal_issue 43
_journal_name_full 'RSC Advances'
_journal_page_first 20829
_journal_paper_doi 10.1039/c3ra42594k
_journal_volume 3
_journal_year 2013
_chemical_formula_sum 'C25 H104 N24 Ni5 O73 P2 W19'
_chemical_formula_weight 5757.96
_space_group_IT_number 198
_space_group_name_Hall 'P 2ac 2ab 3'
_space_group_name_H-M_alt 'P 21 3'
_symmetry_cell_setting cubic
_symmetry_space_group_name_H-M 'P 21 3'
_atom_sites_solution_hydrogens geom
_atom_sites_solution_primary direct
_atom_sites_solution_secondary difmap
_audit_creation_method SHELXL-97
_cell_angle_alpha 90.00
_cell_angle_beta 90.00
_cell_angle_gamma 90.00
_cell_formula_units_Z 4
_cell_length_a 21.4954(13)
_cell_length_b 21.4954(13)
_cell_length_c 21.4954(13)
_cell_measurement_reflns_used 5866
_cell_measurement_temperature 296(2)
_cell_measurement_theta_max 25.01
_cell_measurement_theta_min 1.34
_cell_volume 9932.0(10)
_computing_cell_refinement 'RAPID AUTO'
_computing_data_collection 'RAPID AUTO'
_computing_data_reduction 'RAPID AUTO'
_computing_structure_refinement 'SHELXL-97 (Sheldrick, 1997)'
_computing_structure_solution 'SHELXS-97 (Sheldrick, 1990)'
_diffrn_ambient_temperature 296(2)
_diffrn_measured_fraction_theta_full 0.999
_diffrn_measured_fraction_theta_max 0.999
_diffrn_measurement_device_type 'Bruker APEX CCD area-detector'
_diffrn_measurement_method '\w scan'
_diffrn_radiation_monochromator graphite
_diffrn_radiation_source 'fine-focus sealed tube'
_diffrn_radiation_type MoK\a
_diffrn_radiation_wavelength 0.71073
_diffrn_reflns_av_R_equivalents 0.0833
_diffrn_reflns_av_sigmaI/netI 0.0457
_diffrn_reflns_limit_h_max 25
_diffrn_reflns_limit_h_min -13
_diffrn_reflns_limit_k_max 25
_diffrn_reflns_limit_k_min -25
_diffrn_reflns_limit_l_max 24
_diffrn_reflns_limit_l_min -25
_diffrn_reflns_number 50204
_diffrn_reflns_theta_full 25.01
_diffrn_reflns_theta_max 25.01
_diffrn_reflns_theta_min 1.34
_exptl_absorpt_coefficient_mu 22.967
_exptl_absorpt_correction_T_max 0.1040
_exptl_absorpt_correction_T_min 0.0859
_exptl_absorpt_correction_type multi-scan
_exptl_absorpt_process_details 'ABSCOR by T.Higashi    8 March, 1995'
_exptl_crystal_colour 'dark blue'
_exptl_crystal_density_diffrn 3.851
_exptl_crystal_density_method 'not measured'
_exptl_crystal_description block
_exptl_crystal_F_000 10328
_exptl_crystal_size_max 0.21
_exptl_crystal_size_mid 0.20
_exptl_crystal_size_min 0.18
_refine_diff_density_max 3.298
_refine_diff_density_min -1.581
_refine_diff_density_rms 0.246
_refine_ls_abs_structure_details 'Flack H D (1983), Acta Cryst. A39, 876-881'
_refine_ls_abs_structure_Flack 0.006(19)
_refine_ls_extinction_method SHELXL
_refine_ls_goodness_of_fit_ref 1.022
_refine_ls_hydrogen_treatment constr
_refine_ls_matrix_type full
_refine_ls_number_parameters 446
_refine_ls_number_reflns 5866
_refine_ls_number_restraints 24
_refine_ls_restrained_S_all 1.021
_refine_ls_R_factor_all 0.0508
_refine_ls_R_factor_gt 0.0377
_refine_ls_shift/su_max 0.154
_refine_ls_shift/su_mean 0.003
_refine_ls_structure_factor_coef Fsqd
_refine_ls_weighting_details 'calc w=1/[\s^2^(Fo^2^)+(0.0509P)^2^+90.6199P] where P=(Fo^2^+2Fc^2^)/3'
_refine_ls_weighting_scheme calc
_refine_ls_wR_factor_gt 0.0882
_refine_ls_wR_factor_ref 0.0955
_reflns_number_gt 5011
_reflns_number_total 5866
_reflns_threshold_expression >2sigma(I)
_cod_data_source_file c3ra42594k.txt
_cod_data_source_block 1
_cod_depositor_comments
;
The following automatic conversions were performed:

data item '_symmetry_cell_setting' value 'Cubic' was changed to
'cubic' in accordance with the
/home/saulius/struct/COD-crude-data/automatic-downloads/DataCite-retrospective/RSC/depositions/lib/dictionaries/cif_core.dic
dictionary named 'cif_core.dic' version 2.4.2 last updated on
2011-04-26.

Automatic conversion script
Id: cif_fix_values 6909 2019-04-08 15:41:33Z antanas 
;
_cod_original_sg_symbol_H-M P2(1)3
_cod_database_code 7239124

loop_
_symmetry_equiv_pos_as_xyz
'x, y, z'
'-x+1/2, -y, z+1/2'
'-x, y+1/2, -z+1/2'
'x+1/2, -y+1/2, -z'
'z, x, y'
'z+1/2, -x+1/2, -y'
'-z+1/2, -x, y+1/2'
'-z, x+1/2, -y+1/2'
'y, z, x'
'-y, z+1/2, -x+1/2'
'y+1/2, -z+1/2, -x'
'-y+1/2, -z, x+1/2'

loop_
_atom_site_label
_atom_site_type_symbol
_atom_site_fract_x
_atom_site_fract_y
_atom_site_fract_z
_atom_site_U_iso_or_equiv
_atom_site_adp_type
_atom_site_occupancy
_atom_site_symmetry_multiplicity
_atom_site_calc_flag
_atom_site_refinement_flags
W1 W 0.55920(4) 0.58512(3) 1.17060(3) 0.03248(18) Uani 1 1 d .
W2 W 0.65935(4) 0.48726(4) 1.06660(4) 0.03387(19) Uani 1 1 d .
W3 W 0.42609(4) 0.69468(4) 1.17337(4) 0.03459(19) Uani 1 1 d .
W4 W 0.53430(4) 0.69261(4) 1.03952(4) 0.03514(19) Uani 1 1 d .
W5 W 0.63395(4) 0.59407(4) 0.93582(4) 0.03663(19) Uani 1 1 d .
W6 W 0.68981(3) 0.43330(4) 0.90521(4) 0.03302(18) Uani 1 1 d .
W7 W 0.99307(4) 0.00693(4) 0.50693(4) 0.0425(4) Uani 1 3 d S
P1 P 0.43117(18) 0.56883(18) 1.06883(18) 0.0190(14) Uani 1 3 d S
P2 P 0.5382(2) 0.4618(2) 0.9618(2) 0.0220(15) Uani 1 3 d S
Ni1 Ni 0.86313(12) 0.36313(12) 1.13687(12) 0.0355(10) Uani 1 3 d S
Ni2 Ni 1.10257(13) 0.08682(13) 0.60900(12) 0.0444(7) Uani 1 1 d .
Ni3 Ni 0.75659(14) 0.24341(14) 0.74341(14) 0.0449(12) Uani 1 3 d S
O1 O 0.7304(6) 0.5000(6) 1.0996(6) 0.044(3) Uani 1 1 d .
O2 O 0.6763(6) 0.3458(6) 0.9196(6) 0.036(3) Uani 1 1 d .
O3 O 1.0284(8) 0.1331(9) 0.6579(8) 0.075(5) Uani 1 1 d .
O4 O 1.0386(10) 0.0285(9) 0.5708(10) 0.097(7) Uani 1 1 d .
O5 O 1.0378(13) -0.0378(13) 0.4622(13) 0.142(17) Uani 1 3 d S
O6 O 0.4713(6) 0.7155(5) 1.1016(6) 0.034(3) Uani 1 1 d .
O7 O 0.5664(6) 0.6398(5) 1.1008(6) 0.033(3) Uani 1 1 d .
O8 O 0.4800(5) 0.5383(6) 1.1115(5) 0.031(3) Uani 1 1 d .
O9 O 0.3882(5) 0.6118(5) 1.1118(5) 0.024(4) Uani 1 3 d S
O10 O 0.6110(5) 0.5281(5) 1.1283(5) 0.029(3) Uani 1 1 d .
O11 O 0.6418(6) 0.4087(6) 1.1068(6) 0.044(3) Uani 1 1 d .
O12 O 0.5236(6) 0.5212(6) 1.2217(5) 0.033(3) Uani 1 1 d .
O13 O 0.5829(6) 0.6509(6) 0.9790(5) 0.035(3) Uani 1 1 d .
O14 O 0.5808(5) 0.4192(5) 0.9192(5) 0.028(5) Uani 1 3 d S
O15 O 0.6502(6) 0.5564(6) 1.0142(6) 0.036(3) Uani 1 1 d .
O16 O 0.6119(6) 0.6157(6) 1.2217(6) 0.037(3) Uani 1 1 d .
O17 O 0.3708(7) 0.6470(6) 1.2258(5) 0.039(3) Uani 1 1 d .
O18 O 0.5644(6) 0.4554(5) 1.0276(5) 0.032(3) Uani 1 1 d .
O19 O 0.4900(5) 0.6395(5) 1.1956(6) 0.030(3) Uani 1 1 d .
O20 O 0.6890(6) 0.4421(5) 0.9929(6) 0.037(3) Uani 1 1 d .
O21 O 0.6972(7) 0.6403(7) 0.9241(7) 0.053(4) Uani 1 1 d .
O22 O 0.7677(6) 0.4326(6) 0.8878(6) 0.040(3) Uani 1 1 d .
O23 O 0.5797(6) 0.7584(6) 1.0491(7) 0.048(4) Uani 1 1 d .
O24 O 0.4399(7) 0.7573(6) 1.2210(6) 0.044(3) Uani 1 1 d .
O25 O 0.6717(6) 0.5166(5) 0.9010(6) 0.035(3) Uani 1 1 d .
OW1 O 0.8651(14) 0.1349(14) 0.6349(14) 0.141(17) Uani 1 3 d S
C1 C 0.8749(12) 0.2272(12) 0.8082(11) 0.064(7) Uani 1 1 d .
H1A H 0.9185 0.2372 0.8141 0.077 Uiso 1 1 calc R
H1B H 0.8696 0.1829 0.8149 0.077 Uiso 1 1 calc R
C2 C 0.9487(10) 0.2676(8) 1.1765(10) 0.046(5) Uani 1 1 d .
H2A H 0.9509 0.2821 1.2192 0.055 Uiso 1 1 calc R
H2B H 0.9652 0.2256 1.1752 0.055 Uiso 1 1 calc R
C3 C 0.8351(15) 0.2636(13) 0.8558(11) 0.078(9) Uani 1 1 d .
H3A H 0.8457 0.2509 0.8978 0.093 Uiso 1 1 calc R
H3B H 0.8430 0.3079 0.8519 0.093 Uiso 1 1 calc R
C4 C 1.1684(13) 0.0901(12) 0.4906(14) 0.081(9) Uani 1 1 d .
H4A H 1.1436 0.0661 0.4615 0.097 Uiso 1 1 calc R
H4B H 1.2096 0.0945 0.4728 0.097 Uiso 1 1 calc R
C5 C 0.9874(9) 0.3083(11) 1.1369(12) 0.060(7) Uani 1 1 d .
H5A H 0.9863 0.2943 1.0939 0.072 Uiso 1 1 calc R
H5B H 1.0302 0.3081 1.1510 0.072 Uiso 1 1 calc R
C6 C 1.167(3) 0.098(2) 0.725(2) 0.161(19) Uani 1 1 d U
H6A H 1.2053 0.1074 0.7464 0.194 Uiso 1 1 calc R
H6B H 1.1331 0.1135 0.7505 0.194 Uiso 1 1 calc R
C7 C 1.1616(13) 0.0367(13) 0.7224(12) 0.073(8) Uani 1 1 d .
H7A H 1.1480 0.0214 0.7626 0.088 Uiso 1 1 calc R
H7B H 1.2020 0.0187 0.7136 0.088 Uiso 1 1 calc R
C8 C 1.1399(16) 0.1538(16) 0.4970(17) 0.103(11) Uani 1 1 d U
H8A H 1.1717 0.1832 0.5097 0.123 Uiso 1 1 calc R
H8B H 1.1239 0.1670 0.4569 0.123 Uiso 1 1 calc R
N1 N 0.7688(9) 0.2503(9) 0.8432(9) 0.059(5) Uani 1 1 d .
H1C H 0.7448 0.2810 0.8585 0.071 Uiso 1 1 calc R
H1D H 0.7576 0.2144 0.8616 0.071 Uiso 1 1 calc R
N2 N 0.9601(9) 0.3717(9) 1.1426(10) 0.058(5) Uani 1 1 d .
H2C H 0.9742 0.3964 1.1118 0.069 Uiso 1 1 calc R
H2D H 0.9709 0.3888 1.1792 0.069 Uiso 1 1 calc R
N3 N 1.1176(9) 0.0167(9) 0.6750(8) 0.057(5) Uani 1 1 d .
H3C H 1.0813 0.0066 0.6931 0.069 Uiso 1 1 calc R
H3D H 1.1324 -0.0175 0.6558 0.069 Uiso 1 1 calc R
N4 N 0.8823(9) 0.2668(8) 1.1559(9) 0.053(5) Uani 1 1 d .
H4C H 0.8573 0.2522 1.1861 0.064 Uiso 1 1 calc R
H4D H 0.8774 0.2434 1.1216 0.064 Uiso 1 1 calc R
N5 N 1.0918(9) 0.1540(8) 0.5405(8) 0.050(5) Uani 1 1 d .
H5C H 1.0554 0.1475 0.5207 0.060 Uiso 1 1 calc R
H5D H 1.0899 0.1917 0.5586 0.060 Uiso 1 1 calc R
N6 N 1.1735(9) 0.0554(8) 0.5482(9) 0.053(5) Uani 1 1 d .
H6C H 1.2111 0.0618 0.5655 0.064 Uiso 1 1 calc R
H6D H 1.1691 0.0145 0.5408 0.064 Uiso 1 1 calc R
N8 N 1.1666(12) 0.1365(12) 0.6617(11) 0.091(8) Uani 1 1 d .
H8C H 1.2044 0.1367 0.6436 0.109 Uiso 1 1 calc R
H8D H 1.1540 0.1760 0.6679 0.109 Uiso 1 1 calc R
N7 N 0.8563(10) 0.2431(10) 0.7440(11) 0.071(6) Uani 1 1 d .
H7C H 0.8710 0.2146 0.7170 0.085 Uiso 1 1 calc R
H7D H 0.8711 0.2807 0.7333 0.085 Uiso 1 1 calc R
C9 C 1.244(2) 0.256(2) 0.744(2) 0.1219(10) Uani 1 3 d SU
O26 O 1.199(4) 0.235(5) 0.799(4) 0.49(3) Uani 1 1 d U

loop_
_atom_site_aniso_label
_atom_site_aniso_U_11
_atom_site_aniso_U_22
_atom_site_aniso_U_33
_atom_site_aniso_U_23
_atom_site_aniso_U_13
_atom_site_aniso_U_12
W1 0.0332(4) 0.0333(4) 0.0309(4) -0.0016(3) -0.0062(3) -0.0014(3)
W2 0.0305(4) 0.0341(4) 0.0369(4) -0.0019(3) -0.0071(3) 0.0012(3)
W3 0.0373(4) 0.0298(4) 0.0367(4) -0.0036(3) -0.0013(3) 0.0002(3)
W4 0.0347(4) 0.0300(4) 0.0406(5) 0.0036(3) -0.0020(3) -0.0037(3)
W5 0.0309(4) 0.0335(4) 0.0455(5) 0.0038(4) -0.0003(4) -0.0030(3)
W6 0.0285(4) 0.0340(4) 0.0365(4) 0.0009(3) -0.0005(3) -0.0002(3)
W7 0.0425(4) 0.0425(4) 0.0425(4) 0.0032(4) -0.0032(4) -0.0032(4)
P1 0.0190(14) 0.0190(14) 0.0190(14) -0.0004(17) 0.0004(17) 0.0004(17)
P2 0.0220(15) 0.0220(15) 0.0220(15) 0.0021(18) -0.0021(18) -0.0021(18)
Ni1 0.0355(10) 0.0355(10) 0.0355(10) -0.0038(11) -0.0038(11) 0.0038(11)
Ni2 0.0474(16) 0.0492(16) 0.0367(15) 0.0033(12) -0.0024(12) 0.0025(13)
Ni3 0.0449(12) 0.0449(12) 0.0449(12) 0.0064(13) -0.0064(13) -0.0064(13)
O1 0.044(8) 0.045(8) 0.044(8) 0.004(7) -0.011(6) -0.008(7)
O2 0.032(7) 0.033(7) 0.044(8) 0.002(6) -0.011(6) 0.006(6)
O3 0.072(12) 0.087(13) 0.064(11) -0.017(10) 0.025(9) 0.017(10)
O4 0.116(16) 0.077(13) 0.097(15) 0.010(12) -0.025(13) -0.047(12)
O5 0.142(17) 0.142(17) 0.142(17) -0.013(18) 0.013(18) 0.013(18)
O6 0.042(8) 0.028(7) 0.032(7) -0.010(5) 0.013(6) 0.001(6)
O7 0.024(6) 0.027(6) 0.047(8) -0.002(6) -0.003(6) 0.002(5)
O8 0.030(7) 0.036(7) 0.027(6) -0.009(5) 0.003(5) -0.006(5)
O9 0.024(4) 0.024(4) 0.024(4) 0.005(5) -0.005(5) -0.005(5)
O10 0.017(6) 0.036(7) 0.032(7) 0.001(6) -0.003(5) 0.005(5)
O11 0.055(9) 0.048(8) 0.029(7) -0.003(6) 0.002(6) 0.009(7)
O12 0.040(7) 0.036(7) 0.021(6) 0.002(5) -0.006(5) -0.001(6)
O13 0.033(7) 0.043(8) 0.027(7) 0.003(6) 0.006(5) 0.013(6)
O14 0.028(5) 0.028(5) 0.028(5) -0.011(5) 0.011(5) 0.011(5)
O15 0.043(8) 0.033(7) 0.034(7) 0.007(6) 0.002(6) -0.003(6)
O16 0.043(8) 0.033(7) 0.036(7) 0.004(6) -0.005(6) -0.009(6)
O17 0.063(9) 0.038(8) 0.017(6) 0.001(5) 0.001(6) -0.020(7)
O18 0.040(7) 0.028(6) 0.027(7) -0.005(5) -0.001(6) -0.001(5)
O19 0.033(7) 0.022(6) 0.036(7) -0.002(5) -0.007(6) 0.005(5)
O20 0.029(7) 0.025(6) 0.057(8) 0.000(6) -0.012(6) -0.005(5)
O21 0.043(8) 0.049(9) 0.067(10) 0.003(8) 0.009(8) -0.016(7)
O22 0.030(7) 0.037(8) 0.053(9) -0.002(6) 0.000(6) 0.004(6)
O23 0.042(8) 0.042(8) 0.059(10) -0.008(7) 0.009(7) -0.004(6)
O24 0.063(9) 0.035(8) 0.035(7) -0.015(6) 0.000(7) -0.005(7)
O25 0.039(7) 0.022(6) 0.042(8) -0.003(5) 0.000(6) 0.001(6)
OW1 0.141(17) 0.141(17) 0.141(17) 0.00(2) 0.00(2) 0.00(2)
C1 0.063(16) 0.074(17) 0.056(15) -0.009(13) -0.026(13) 0.022(13)
C2 0.061(14) 0.019(9) 0.058(14) -0.010(9) -0.021(11) 0.009(9)
C3 0.14(3) 0.066(17) 0.028(12) -0.005(11) -0.015(15) -0.009(18)
C4 0.071(18) 0.067(17) 0.10(2) 0.015(16) 0.050(17) 0.025(15)
C5 0.023(10) 0.077(17) 0.080(17) -0.020(14) 0.022(11) 0.004(11)
C6 0.16(2) 0.16(2) 0.16(2) 0.000(10) -0.006(10) 0.003(10)
C7 0.073(18) 0.08(2) 0.064(17) 0.025(15) -0.007(14) -0.020(15)
C8 0.105(14) 0.098(13) 0.105(13) 0.009(9) 0.014(9) 0.008(9)
N1 0.061(13) 0.056(12) 0.060(13) 0.021(10) -0.007(10) -0.003(10)
N2 0.056(12) 0.055(12) 0.063(13) -0.013(10) 0.000(10) 0.003(10)
N3 0.059(12) 0.071(13) 0.043(11) 0.009(10) -0.012(9) -0.013(10)
N4 0.064(13) 0.043(11) 0.053(12) -0.022(9) -0.005(10) 0.010(9)
N5 0.063(12) 0.048(11) 0.038(10) 0.019(8) 0.024(9) 0.000(9)
N6 0.059(12) 0.039(10) 0.061(12) 0.001(9) 0.009(10) 0.017(9)
N8 0.094(18) 0.093(18) 0.087(18) -0.046(15) -0.040(15) 0.011(15)
N7 0.064(14) 0.055(13) 0.093(17) 0.012(12) -0.020(12) -0.018(11)
C9 0.1219(10) 0.1219(10) 0.1219(10) 0.0000(6) 0.0000(6) 0.0000(6)
O26 0.49(3) 0.49(3) 0.49(3) 0.0000(10) 0.0000(10) 0.0000(10)

loop_
_atom_type_symbol
_atom_type_description
_atom_type_scat_dispersion_real
_atom_type_scat_dispersion_imag
_atom_type_scat_source
C C 0.0033 0.0016 'International Tables Vol C Tables 4.2.6.8 and 6.1.1.4'
H H 0.0000 0.0000 'International Tables Vol C Tables 4.2.6.8 and 6.1.1.4'
N N 0.0061 0.0033 'International Tables Vol C Tables 4.2.6.8 and 6.1.1.4'
O O 0.0106 0.0060 'International Tables Vol C Tables 4.2.6.8 and 6.1.1.4'
W W -0.8490 6.8722 'International Tables Vol C Tables 4.2.6.8 and 6.1.1.4'
Ni Ni 0.3393 1.1124 'International Tables Vol C Tables 4.2.6.8 and 6.1.1.4'
P P 0.1023 0.0942 'International Tables Vol C Tables 4.2.6.8 and 6.1.1.4'

loop_
_geom_angle_atom_site_label_1
_geom_angle_atom_site_label_2
_geom_angle_atom_site_label_3
_geom_angle
_geom_angle_site_symmetry_1
_geom_angle_site_symmetry_3
O16 W1 O10 99.7(6) . .
O16 W1 O7 102.3(5) . .
O10 W1 O7 88.5(5) . .
O16 W1 O12 99.9(5) . .
O10 W1 O12 92.6(5) . .
O7 W1 O12 157.2(5) . .
O16 W1 O19 95.6(6) . .
O10 W1 O19 164.4(5) . .
O7 W1 O19 84.8(5) . .
O12 W1 O19 88.2(5) . .
O16 W1 O8 172.7(5) . .
O10 W1 O8 83.6(4) . .
O7 W1 O8 84.1(5) . .
O12 W1 O8 73.4(4) . .
O19 W1 O8 81.6(5) . .
O1 W2 O15 102.5(6) . .
O1 W2 O10 97.2(6) . .
O15 W2 O10 89.8(5) . .
O1 W2 O11 97.4(6) . .
O15 W2 O11 160.0(6) . .
O10 W2 O11 89.1(5) . .
O1 W2 O20 97.1(6) . .
O15 W2 O20 86.6(5) . .
O10 W2 O20 165.7(5) . .
O11 W2 O20 89.5(5) . .
O1 W2 O18 171.6(5) . .
O15 W2 O18 85.7(5) . .
O10 W2 O18 84.6(4) . .
O11 W2 O18 74.4(5) . .
O20 W2 O18 81.3(4) . .
O24 W3 O6 102.3(6) . .
O24 W3 O19 102.5(6) . .
O6 W3 O19 88.9(5) . .
O24 W3 O17 100.0(6) . .
O6 W3 O17 157.5(5) . .
O19 W3 O17 88.1(6) . .
O24 W3 O17 99.3(6) . 10_646
O6 W3 O17 86.3(6) . 10_646
O19 W3 O17 158.2(5) . 10_646
O17 W3 O17 88.3(8) . 10_646
O24 W3 O9 169.8(6) . .
O6 W3 O9 84.1(5) . .
O19 W3 O9 85.3(5) . .
O17 W3 O9 73.4(5) . .
O17 W3 O9 73.1(5) 10_646 .
O23 W4 O7 101.7(6) . .
O23 W4 O13 99.1(6) . .
O7 W4 O13 89.6(5) . .
O23 W4 O12 99.7(6) . 10_646
O7 W4 O12 158.2(5) . 10_646
O13 W4 O12 90.6(5) . 10_646
O23 W4 O6 95.9(6) . .
O7 W4 O6 85.9(5) . .
O13 W4 O6 164.9(5) . .
O12 W4 O6 88.3(5) 10_646 .
O23 W4 O8 172.1(6) . 10_646
O7 W4 O8 85.5(4) . 10_646
O13 W4 O8 83.9(5) . 10_646
O12 W4 O8 72.9(4) 10_646 10_646
O6 W4 O8 81.4(5) . 10_646
O21 W5 O13 99.1(6) . .
O21 W5 O15 103.5(7) . .
O13 W5 O15 87.0(5) . .
O21 W5 O11 99.7(7) . 10_646
O13 W5 O11 93.3(5) . 10_646
O15 W5 O11 156.5(5) . 10_646
O21 W5 O25 96.2(6) . .
O13 W5 O25 163.8(5) . .
O15 W5 O25 84.4(5) . .
O11 W5 O25 89.3(5) 10_646 .
O21 W5 O18 171.4(6) . 10_646
O13 W5 O18 85.4(5) . 10_646
O15 W5 O18 84.0(5) . 10_646
O11 W5 O18 72.6(5) 10_646 10_646
O25 W5 O18 80.1(4) . 10_646
O22 W6 O25 101.8(6) . .
O22 W6 O20 103.1(6) . .
O25 W6 O20 87.1(5) . .
O22 W6 O2 100.0(6) . .
O25 W6 O2 158.1(5) . .
O20 W6 O2 86.4(5) . .
O22 W6 O2 100.8(6) . 10_646
O25 W6 O2 91.2(6) . 10_646
O20 W6 O2 155.9(5) . 10_646
O2 W6 O2 86.4(7) . 10_646
O22 W6 O14 170.6(6) . .
O25 W6 O14 85.5(5) . .
O20 W6 O14 83.0(4) . .
O2 W6 O14 73.0(4) . .
O2 W6 O14 72.9(4) 10_646 .
O5 W7 O4 106.4(8) . .
O5 W7 O4 106.4(8) . 10_646
O4 W7 O4 112.3(7) . 10_646
O5 W7 O4 106.4(8) . 7_665
O4 W7 O4 112.3(7) . 7_665
O4 W7 O4 112.3(7) 10_646 7_665
O8 P1 O8 111.6(5) . 10_646
O8 P1 O8 111.6(4) . 7_665
O8 P1 O8 111.6(4) 10_646 7_665
O8 P1 O9 107.2(5) . .
O8 P1 O9 107.2(5) 10_646 .
O8 P1 O9 107.2(5) 7_665 .
O18 P2 O18 113.0(4) . 10_646
O18 P2 O18 113.0(4) . 7_665
O18 P2 O18 113.0(4) 10_646 7_665
O18 P2 O14 105.7(5) . .
O18 P2 O14 105.7(5) 10_646 .
O18 P2 O14 105.7(5) 7_665 .
N2 Ni1 N2 88.6(9) . 8_746
N2 Ni1 N2 88.6(9) . 11_567
N2 Ni1 N2 88.6(9) 8_746 11_567
N2 Ni1 N4 96.7(7) . 8_746
N2 Ni1 N4 83.3(7) 8_746 8_746
N2 Ni1 N4 170.2(7) 11_567 8_746
N2 Ni1 N4 83.3(7) . .
N2 Ni1 N4 170.2(7) 8_746 .
N2 Ni1 N4 96.7(7) 11_567 .
N4 Ni1 N4 92.2(7) 8_746 .
N2 Ni1 N4 170.2(7) . 11_567
N2 Ni1 N4 96.7(7) 8_746 11_567
N2 Ni1 N4 83.3(7) 11_567 11_567
N4 Ni1 N4 92.2(7) 8_746 11_567
N4 Ni1 N4 92.2(7) . 11_567
O4 Ni2 N5 93.8(8) . .
O4 Ni2 N8 170.0(10) . .
N5 Ni2 N8 95.9(10) . .
O4 Ni2 N3 86.2(8) . .
N5 Ni2 N3 176.7(8) . .
N8 Ni2 N3 84.2(9) . .
O4 Ni2 N6 92.4(9) . .
N5 Ni2 N6 82.2(7) . .
N8 Ni2 N6 91.3(9) . .
N3 Ni2 N6 94.4(7) . .
O4 Ni2 O3 88.9(9) . .
N5 Ni2 O3 86.6(7) . .
N8 Ni2 O3 89.3(9) . .
N3 Ni2 O3 96.7(8) . .
N6 Ni2 O3 168.9(7) . .
N7 Ni3 N7 90.2(9) . 10_646
N7 Ni3 N7 90.2(9) . 7_665
N7 Ni3 N7 90.2(9) 10_646 7_665
N7 Ni3 N1 171.7(8) . 7_665
N7 Ni3 N1 94.2(7) 10_646 7_665
N7 Ni3 N1 82.7(8) 7_665 7_665
N7 Ni3 N1 94.2(7) . 10_646
N7 Ni3 N1 82.7(8) 10_646 10_646
N7 Ni3 N1 171.7(8) 7_665 10_646
N1 Ni3 N1 93.5(8) 7_665 10_646
N7 Ni3 N1 82.7(8) . .
N7 Ni3 N1 171.7(8) 10_646 .
N7 Ni3 N1 94.2(7) 7_665 .
N1 Ni3 N1 93.5(8) 7_665 .
N1 Ni3 N1 93.5(8) 10_646 .
W6 O2 W6 123.1(6) . 7_665
W7 O4 Ni2 149.2(12) . .
W3 O6 W4 148.8(7) . .
W4 O7 W1 153.5(7) . .
P1 O8 W1 129.2(7) . .
P1 O8 W4 126.6(6) . 7_665
W1 O8 W4 90.7(4) . 7_665
P1 O9 W3 124.0(4) . .
P1 O9 W3 124.0(4) . 10_646
W3 O9 W3 91.7(6) . 10_646
P1 O9 W3 124.0(4) . 7_665
W3 O9 W3 91.7(6) . 7_665
W3 O9 W3 91.7(6) 10_646 7_665
W1 O10 W2 163.3(7) . .
W5 O11 W2 121.5(7) 7_665 .
W4 O12 W1 122.8(6) 7_665 .
W5 O13 W4 164.8(7) . .
P2 O14 W6 124.5(3) . .
P2 O14 W6 124.5(3) . 7_665
W6 O14 W6 91.0(5) . 7_665
P2 O14 W6 124.5(3) . 10_646
W6 O14 W6 91.0(5) . 10_646
W6 O14 W6 91.0(5) 7_665 10_646
W2 O15 W5 152.7(7) . .
W3 O17 W3 121.7(6) . 7_665
P2 O18 W2 129.4(7) . .
P2 O18 W5 128.5(6) . 7_665
W2 O18 W5 91.3(4) . 7_665
W3 O19 W1 149.3(7) . .
W6 O20 W2 148.8(7) . .
W6 O25 W5 151.8(7) . .
N7 C1 C3 110.6(19) . .
C5 C2 N4 111.9(18) . .
N1 C3 C1 108(2) . .
N6 C4 C8 115(2) . .
C2 C5 N2 105.8(16) . .
C7 C6 N8 119(4) . .
C6 C7 N3 112(3) . .
N5 C8 C4 111(3) . .
C3 N1 Ni3 108.1(15) . .
C5 N2 Ni1 107.8(13) . .
C7 N3 Ni2 111.2(15) . .
C2 N4 Ni1 103.2(12) . .
C8 N5 Ni2 113.0(18) . .
C4 N6 Ni2 108.0(13) . .
C6 N8 Ni2 102(2) . .
C1 N7 Ni3 106.1(16) . .
O26 C9 O26 114(4) 6_566 .
O26 C9 O26 114(4) 6_566 12_664
O26 C9 O26 114(4) . 12_664

loop_
_geom_bond_atom_site_label_1
_geom_bond_atom_site_label_2
_geom_bond_distance
_geom_bond_site_symmetry_2
W1 O16 1.709(13) .
W1 O10 1.890(12) .
W1 O7 1.913(12) .
W1 O12 1.918(12) .
W1 O19 1.966(12) .
W1 O8 2.352(11) .
W2 O1 1.706(13) .
W2 O15 1.875(12) .
W2 O10 1.900(12) .
W2 O11 1.935(14) .
W2 O20 1.965(13) .
W2 O18 2.309(12) .
W3 O24 1.718(12) .
W3 O6 1.876(12) .
W3 O19 1.877(11) .
W3 O17 1.931(12) .
W3 O17 1.954(12) 10_646
W3 O9 2.365(11) .
W4 O23 1.732(14) .
W4 O7 1.870(12) .
W4 O13 1.894(12) .
W4 O12 1.913(12) 10_646
W4 O6 1.965(11) .
W4 O8 2.377(12) 10_646
W5 O21 1.702(13) .
W5 O13 1.887(12) .
W5 O15 1.902(12) .
W5 O11 1.922(14) 10_646
W5 O25 1.997(12) .
W5 O18 2.394(12) 10_646
W6 O22 1.716(12) .
W6 O25 1.835(12) .
W6 O20 1.894(13) .
W6 O2 1.928(12) .
W6 O2 1.935(12) 10_646
W6 O14 2.381(10) .
W7 O5 1.67(5) .
W7 O4 1.75(2) .
W7 O4 1.75(2) 10_646
W7 O4 1.75(2) 7_665
P1 O8 1.540(13) .
P1 O8 1.540(13) 10_646
P1 O8 1.540(13) 7_665
P1 O9 1.60(2) .
P2 O18 1.530(12) .
P2 O18 1.530(12) 10_646
P2 O18 1.530(12) 7_665
P2 O14 1.586(19) .
Ni1 N2 2.096(19) .
Ni1 N2 2.096(19) 8_746
Ni1 N2 2.096(19) 11_567
Ni1 N4 2.150(17) 8_746
Ni1 N4 2.150(17) .
Ni1 N4 2.150(18) 11_567
Ni2 O4 2.034(19) .
Ni2 N5 2.075(16) .
Ni2 N8 2.08(2) .
Ni2 N3 2.096(18) .
Ni2 N6 2.119(17) .
Ni2 O3 2.154(16) .
Ni3 N7 2.14(2) .
Ni3 N7 2.14(2) 10_646
Ni3 N7 2.14(2) 7_665
Ni3 N1 2.17(2) 7_665
Ni3 N1 2.17(2) 10_646
Ni3 N1 2.17(2) .
O2 W6 1.935(12) 7_665
O8 W4 2.377(12) 7_665
O9 W3 2.365(11) 10_646
O9 W3 2.365(11) 7_665
O11 W5 1.922(14) 7_665
O12 W4 1.913(12) 7_665
O14 W6 2.381(10) 7_665
O14 W6 2.381(10) 10_646
O17 W3 1.954(12) 7_665
O18 W5 2.394(12) 7_665
C1 N7 1.48(3) .
C1 C3 1.55(3) .
C2 C5 1.48(3) .
C2 N4 1.49(3) .
C3 N1 1.48(3) .
C4 N6 1.45(3) .
C4 C8 1.51(4) .
C5 N2 1.49(3) .
C6 C7 1.32(5) .
C6 N8 1.59(5) .
C7 N3 1.45(3) .
C8 N5 1.40(3) .
C9 O26 1.61(8) 6_566
C9 O26 1.60(8) .
C9 O26 1.60(8) 12_664
